data_8107027
loop_
_publ_author_name
'Ghabbour, Hazem A.'
'Kadi, Adnan A.'
'El-Subbagh, Hussein I.'

_publ_section_title
;
 Crystal structure of
 2-(4-(4-bromophenyl)thiazol-2-yl)isoindoline-1,3-dione, C17H9BrN2O2S
;
_journal_issue 3
_journal_name_full 'Zeitschrift f\"ur Kristallographie - New Crystal Structures'
_journal_page_first 853
_journal_page_last 854
_journal_paper_doi 10.1515/ncrs-2015-0291
_journal_volume 231
_journal_year 2016
_chemical_formula_sum 'C17 H9 Br N2 O2 S'
_chemical_formula_weight 385.23
_space_group_IT_number 14
_space_group_name_Hall '-P 2ybc'
_space_group_name_H-M_alt 'P 1 21/c 1'
_symmetry_cell_setting monoclinic
_symmetry_Int_Tables_number 14
_symmetry_space_group_name_Hall '-P 2ybc'
_symmetry_space_group_name_H-M 'P 1 21/c 1'
_atom_sites_solution_hydrogens geom
_atom_sites_solution_primary direct
_atom_sites_solution_secondary difmap
_cell_angle_alpha 90.00
_cell_angle_beta 94.4530(10)
_cell_angle_gamma 90.00
_cell_formula_units_Z 4
_cell_length_a 11.2908(2)
_cell_length_b 8.3281(2)
_cell_length_c 16.1037(3)
_cell_measurement_reflns_used 5122
_cell_measurement_temperature 296(2)
_cell_measurement_theta_max 69.49
_cell_measurement_theta_min 2.75
_cell_volume 1509.67(5)
_computing_cell_refinement 'Bruker SAINT'
_computing_data_collection 'Bruker APEX2'
_computing_data_reduction 'Bruker SAINT'
_computing_molecular_graphics 'Bruker SHELXTL'
_computing_publication_material 'Bruker SHELXTL'
_computing_structure_refinement 'SHELXL-97 (Sheldrick, 2008)'
_computing_structure_solution 'SHELXS-97 (Sheldrick, 2008)'
_diffrn_ambient_temperature 296(2)
_diffrn_detector_area_resol_mean .
_diffrn_measured_fraction_theta_full 0.982
_diffrn_measured_fraction_theta_max 0.982
_diffrn_measurement_device_type 'Bruker APEX-II CCD'
_diffrn_measurement_method '\f and \w scans'
_diffrn_radiation_monochromator graphite
_diffrn_radiation_source 'fine-focus sealed tube'
_diffrn_radiation_type CuK\a
_diffrn_radiation_wavelength 1.54178
_diffrn_reflns_av_R_equivalents 0.0342
_diffrn_reflns_av_sigmaI/netI 0.0285
_diffrn_reflns_limit_h_max 13
_diffrn_reflns_limit_h_min -12
_diffrn_reflns_limit_k_max 10
_diffrn_reflns_limit_k_min -7
_diffrn_reflns_limit_l_max 19
_diffrn_reflns_limit_l_min -19
_diffrn_reflns_number 10104
_diffrn_reflns_theta_full 69.90
_diffrn_reflns_theta_max 69.90
_diffrn_reflns_theta_min 3.93
_diffrn_standards_decay_% .
_diffrn_standards_interval_count .
_diffrn_standards_interval_time .
_diffrn_standards_number 0
_exptl_absorpt_coefficient_mu 5.103
_exptl_absorpt_correction_T_max 0.7845
_exptl_absorpt_correction_T_min 0.2365
_exptl_absorpt_correction_type multi-scan
_exptl_absorpt_process_details SADABS_Bruker_2009
_exptl_crystal_colour yellow
_exptl_crystal_density_diffrn 1.695
_exptl_crystal_density_method 'not measured'
_exptl_crystal_description block
_exptl_crystal_F_000 768
_exptl_crystal_size_max 0.40
_exptl_crystal_size_mid 0.16
_exptl_crystal_size_min 0.05
_refine_diff_density_max 0.440
_refine_diff_density_min -0.717
_refine_diff_density_rms 0.099
_refine_ls_extinction_method none
_refine_ls_goodness_of_fit_ref 1.034
_refine_ls_hydrogen_treatment mixed
_refine_ls_matrix_type full
_refine_ls_number_parameters 212
_refine_ls_number_reflns 2809
_refine_ls_number_restraints 0
_refine_ls_restrained_S_all 1.034
_refine_ls_R_factor_all 0.0376
_refine_ls_R_factor_gt 0.0348
_refine_ls_shift/su_max 0.002
_refine_ls_shift/su_mean 0.000
_refine_ls_structure_factor_coef Fsqd
_refine_ls_weighting_details 'calc w=1/[\s^2^(Fo^2^)+(0.1000P)^2^+0.0000P] where P=(Fo^2^+2Fc^2^)/3'
_refine_ls_weighting_scheme calc
_refine_ls_wR_factor_gt 0.1168
_refine_ls_wR_factor_ref 0.1204
_reflns_number_gt 2577
_reflns_number_total 2809
_reflns_threshold_expression >2sigma(I)
_cod_data_source_file suppl_ncrs-2015-0291_suppl.cif
_cod_data_source_block A3
_cod_original_sg_symbol_H-M 'P 21/c'
_cod_database_code 8107027

loop_
_symmetry_equiv_pos_as_xyz
'x, y, z'
'-x, y+1/2, -z+1/2'
'-x, -y, -z'
'x, -y-1/2, z-1/2'

loop_
_atom_site_label
_atom_site_type_symbol
_atom_site_fract_x
_atom_site_fract_y
_atom_site_fract_z
_atom_site_U_iso_or_equiv
_atom_site_adp_type
_atom_site_occupancy
_atom_site_symmetry_multiplicity
_atom_site_calc_flag
_atom_site_refinement_flags
_atom_site_disorder_assembly
_atom_site_disorder_group
Br1 Br 0.42712(2) 0.18105(3) 0.428732(16) 0.04870(16) Uani 1 1 d . . .
S1 S -0.21243(6) -0.38848(9) 0.38389(3) 0.0476(2) Uani 1 1 d . . .
O1 O -0.36028(16) -0.5734(2) 0.47113(10) 0.0457(4) Uani 1 1 d . . .
O2 O -0.06759(17) -0.3978(2) 0.66411(10) 0.0486(5) Uani 1 1 d . . .
N1 N -0.05185(19) -0.3016(2) 0.49678(11) 0.0332(4) Uani 1 1 d . . .
N2 N -0.19886(17) -0.4664(2) 0.54956(10) 0.0342(4) Uani 1 1 d . . .
C1 C 0.1540(2) -0.1072(3) 0.49777(13) 0.0357(5) Uani 1 1 d . . .
H1A H 0.1322 -0.1545 0.5466 0.043 Uiso 1 1 calc R . .
C2 C 0.2552(2) -0.0149(3) 0.49971(13) 0.0372(5) Uani 1 1 d . . .
H2A H 0.3014 0.0002 0.5495 0.045 Uiso 1 1 calc R . .
C3 C 0.2876(2) 0.0551(3) 0.42711(13) 0.0356(5) Uani 1 1 d . . .
C4 C 0.2186(2) 0.0343(3) 0.35296(13) 0.0416(5) Uani 1 1 d . . .
H4A H 0.2407 0.0824 0.3044 0.050 Uiso 1 1 calc R . .
C5 C 0.1175(2) -0.0575(3) 0.35132(13) 0.0404(5) Uani 1 1 d . . .
H5A H 0.0712 -0.0707 0.3015 0.049 Uiso 1 1 calc R . .
C6 C 0.08328(19) -0.1312(3) 0.42353(12) 0.0319(4) Uani 1 1 d . . .
C7 C -0.0236(2) -0.2325(3) 0.42300(13) 0.0333(5) Uani 1 1 d . . .
C8 C -0.0993(3) -0.2664(4) 0.35610(14) 0.0443(6) Uani 1 1 d . . .
C9 C -0.14725(19) -0.3845(3) 0.48532(12) 0.0320(4) Uani 1 1 d . . .
C10 C -0.3049(2) -0.5549(3) 0.53770(13) 0.0358(5) Uani 1 1 d . . .
C11 C -0.3311(2) -0.6153(3) 0.62084(13) 0.0392(5) Uani 1 1 d . . .
C12 C -0.4235(3) -0.7075(4) 0.64431(17) 0.0524(7) Uani 1 1 d . . .
H12A H -0.4852 -0.7383 0.6060 0.063 Uiso 1 1 calc R . .
C13 C -0.4215(3) -0.7530(4) 0.72736(19) 0.0623(8) Uani 1 1 d . . .
H13A H -0.4826 -0.8160 0.7452 0.075 Uiso 1 1 calc R . .
C14 C -0.3287(4) -0.7052(4) 0.78451(16) 0.0592(8) Uani 1 1 d . . .
H14A H -0.3288 -0.7377 0.8397 0.071 Uiso 1 1 calc R . .
C15 C -0.2372(3) -0.6111(3) 0.76067(15) 0.0516(7) Uani 1 1 d . . .
H15A H -0.1758 -0.5788 0.7988 0.062 Uiso 1 1 calc R . .
C16 C -0.2398(2) -0.5660(3) 0.67765(13) 0.0393(5) Uani 1 1 d . . .
C17 C -0.1547(2) -0.4666(3) 0.63541(12) 0.0359(5) Uani 1 1 d . . .
H8 H -0.086(4) -0.241(6) 0.300(3) 0.092(13) Uiso 1 1 d . . .

loop_
_atom_site_aniso_label
_atom_site_aniso_U_11
_atom_site_aniso_U_22
_atom_site_aniso_U_33
_atom_site_aniso_U_23
_atom_site_aniso_U_13
_atom_site_aniso_U_12
Br1 0.0381(2) 0.0563(2) 0.0514(2) 0.00682(10) 0.00199(14) -0.00791(11)
S1 0.0515(4) 0.0669(4) 0.0225(3) 0.0034(2) -0.0100(2) -0.0200(3)
O1 0.0467(9) 0.0578(10) 0.0310(8) -0.0005(7) -0.0069(7) -0.0135(8)
O2 0.0529(10) 0.0654(11) 0.0257(7) 0.0003(7) -0.0098(7) -0.0131(10)
N1 0.0350(10) 0.0400(10) 0.0238(8) 0.0010(7) -0.0030(7) 0.0000(8)
N2 0.0377(9) 0.0430(9) 0.0208(8) 0.0004(7) -0.0044(7) -0.0027(8)
C1 0.0413(12) 0.0421(12) 0.0230(9) 0.0031(8) -0.0016(8) -0.0023(10)
C2 0.0377(11) 0.0469(12) 0.0260(10) -0.0008(9) -0.0030(8) 0.0000(10)
C3 0.0324(10) 0.0401(11) 0.0343(11) 0.0020(9) 0.0024(8) -0.0005(9)
C4 0.0442(12) 0.0538(13) 0.0266(10) 0.0087(9) 0.0017(9) -0.0004(11)
C5 0.0431(12) 0.0535(13) 0.0237(10) 0.0055(9) -0.0045(8) -0.0022(11)
C6 0.0344(10) 0.0375(10) 0.0231(9) 0.0002(8) -0.0022(8) 0.0036(9)
C7 0.0363(12) 0.0376(10) 0.0255(10) 0.0007(8) -0.0020(8) 0.0036(10)
C8 0.0504(14) 0.0572(14) 0.0239(10) 0.0024(10) -0.0049(9) -0.0146(13)
C9 0.0369(11) 0.0368(11) 0.0216(9) 0.0011(8) -0.0035(8) -0.0002(10)
C10 0.0386(11) 0.0418(11) 0.0265(10) -0.0017(9) 0.0000(8) -0.0025(10)
C11 0.0480(13) 0.0413(12) 0.0285(10) -0.0023(9) 0.0048(9) -0.0018(11)
C12 0.0570(16) 0.0618(15) 0.0391(13) -0.0044(11) 0.0076(12) -0.0131(14)
C13 0.076(2) 0.0668(19) 0.0472(15) -0.0008(13) 0.0236(14) -0.0208(18)
C14 0.088(2) 0.0621(16) 0.0289(12) 0.0020(11) 0.0146(13) -0.0068(16)
C15 0.0716(18) 0.0579(15) 0.0252(11) 0.0019(10) 0.0023(10) -0.0013(15)
C16 0.0500(13) 0.0432(12) 0.0245(10) -0.0017(9) 0.0010(9) 0.0019(11)
C17 0.0453(12) 0.0414(11) 0.0203(9) -0.0013(8) -0.0025(8) 0.0037(10)

loop_
_atom_type_symbol
_atom_type_description
_atom_type_scat_dispersion_real
_atom_type_scat_dispersion_imag
_atom_type_scat_source
C C 0.0181 0.0091 'International Tables Vol C Tables 4.2.6.8 and 6.1.1.4'
H H 0.0000 0.0000 'International Tables Vol C Tables 4.2.6.8 and 6.1.1.4'
N N 0.0311 0.0180 'International Tables Vol C Tables 4.2.6.8 and 6.1.1.4'
O O 0.0492 0.0322 'International Tables Vol C Tables 4.2.6.8 and 6.1.1.4'
S S 0.3331 0.5567 'International Tables Vol C Tables 4.2.6.8 and 6.1.1.4'
Br Br -0.6763 1.2805 'International Tables Vol C Tables 4.2.6.8 and 6.1.1.4'

loop_
_geom_angle_atom_site_label_1
_geom_angle_atom_site_label_2
_geom_angle_atom_site_label_3
_geom_angle
_geom_angle_site_symmetry_1
_geom_angle_site_symmetry_3
C8 S1 C9 87.97(11) . .
C9 N1 C7 110.43(18) . .
C9 N2 C10 123.55(16) . .
C9 N2 C17 125.35(19) . .
C10 N2 C17 111.06(18) . .
C2 C1 C6 121.1(2) . .
C2 C1 H1A 119.4 . .
C6 C1 H1A 119.4 . .
C1 C2 C3 119.40(19) . .
C1 C2 H2A 120.3 . .
C3 C2 H2A 120.3 . .
C2 C3 C4 120.6(2) . .
C2 C3 Br1 119.84(16) . .
C4 C3 Br1 119.57(17) . .
C5 C4 C3 119.8(2) . .
C5 C4 H4A 120.1 . .
C3 C4 H4A 120.1 . .
C4 C5 C6 120.83(19) . .
C4 C5 H5A 119.6 . .
C6 C5 H5A 119.6 . .
C5 C6 C1 118.2(2) . .
C5 C6 C7 121.80(19) . .
C1 C6 C7 120.01(19) . .
C8 C7 N1 115.1(2) . .
C8 C7 C6 126.3(2) . .
N1 C7 C6 118.58(18) . .
C7 C8 S1 110.67(18) . .
C7 C8 H8 125(3) . .
S1 C8 H8 124(3) . .
N1 C9 N2 123.27(18) . .
N1 C9 S1 115.82(16) . .
N2 C9 S1 120.90(16) . .
O1 C10 N2 124.3(2) . .
O1 C10 C11 129.3(2) . .
N2 C10 C11 106.44(18) . .
C12 C11 C16 121.8(2) . .
C12 C11 C10 130.4(2) . .
C16 C11 C10 107.8(2) . .
C11 C12 C13 117.5(3) . .
C11 C12 H12A 121.2 . .
C13 C12 H12A 121.2 . .
C12 C13 C14 120.8(3) . .
C12 C13 H13A 119.6 . .
C14 C13 H13A 119.6 . .
C15 C14 C13 121.3(3) . .
C15 C14 H14A 119.4 . .
C13 C14 H14A 119.4 . .
C14 C15 C16 117.6(3) . .
C14 C15 H15A 121.2 . .
C16 C15 H15A 121.2 . .
C15 C16 C11 121.0(2) . .
C15 C16 C17 129.1(2) . .
C11 C16 C17 109.87(19) . .
O2 C17 N2 125.8(2) . .
O2 C17 C16 129.4(2) . .
N2 C17 C16 104.80(19) . .

loop_
_geom_bond_atom_site_label_1
_geom_bond_atom_site_label_2
_geom_bond_distance
_geom_bond_site_symmetry_2
Br1 C3 1.891(2) .
S1 C8 1.718(3) .
S1 C9 1.7390(19) .
O1 C10 1.208(3) .
O2 C17 1.200(3) .
N1 C9 1.281(3) .
N1 C7 1.380(3) .
N2 C9 1.403(3) .
N2 C10 1.407(3) .
N2 C17 1.433(2) .
C1 C2 1.375(3) .
C1 C6 1.400(3) .
C1 H1A 0.9300 .
C2 C3 1.381(3) .
C2 H2A 0.9300 .
C3 C4 1.385(3) .
C4 C5 1.372(4) .
C4 H4A 0.9300 .
C5 C6 1.396(3) .
C5 H5A 0.9300 .
C6 C7 1.472(3) .
C7 C8 1.353(3) .
C8 H8 0.96(4) .
C10 C11 1.481(3) .
C11 C12 1.371(4) .
C11 C16 1.387(3) .
C12 C13 1.389(4) .
C12 H12A 0.9300 .
C13 C14 1.398(5) .
C13 H13A 0.9300 .
C14 C15 1.375(5) .
C14 H14A 0.9300 .
C15 C16 1.387(3) .
C15 H15A 0.9300 .
C16 C17 1.474(3) .

loop_
_geom_torsion_atom_site_label_1
_geom_torsion_atom_site_label_2
_geom_torsion_atom_site_label_3
_geom_torsion_atom_site_label_4
_geom_torsion
_geom_torsion_site_symmetry_1
_geom_torsion_site_symmetry_2
_geom_torsion_site_symmetry_3
_geom_torsion_site_symmetry_4
C6 C1 C2 C3 -0.1(4) . . . .
C1 C2 C3 C4 0.6(4) . . . .
C1 C2 C3 Br1 -179.56(18) . . . .
C2 C3 C4 C5 -0.4(4) . . . .
Br1 C3 C4 C5 179.7(2) . . . .
C3 C4 C5 C6 -0.3(4) . . . .
C4 C5 C6 C1 0.8(4) . . . .
C4 C5 C6 C7 -178.9(2) . . . .
C2 C1 C6 C5 -0.6(4) . . . .
C2 C1 C6 C7 179.1(2) . . . .
C9 N1 C7 C8 -0.5(3) . . . .
C9 N1 C7 C6 179.6(2) . . . .
C5 C6 C7 C8 0.1(4) . . . .
C1 C6 C7 C8 -179.7(3) . . . .
C5 C6 C7 N1 179.9(2) . . . .
C1 C6 C7 N1 0.2(3) . . . .
N1 C7 C8 S1 0.4(3) . . . .
C6 C7 C8 S1 -179.72(19) . . . .
C9 S1 C8 C7 -0.2(2) . . . .
C7 N1 C9 N2 -178.8(2) . . . .
C7 N1 C9 S1 0.4(3) . . . .
C10 N2 C9 N1 178.7(2) . . . .
C17 N2 C9 N1 1.3(4) . . . .
C10 N2 C9 S1 -0.5(3) . . . .
C17 N2 C9 S1 -177.83(18) . . . .
C8 S1 C9 N1 -0.1(2) . . . .
C8 S1 C9 N2 179.1(2) . . . .
C9 N2 C10 O1 2.3(4) . . . .
C17 N2 C10 O1 179.9(2) . . . .
C9 N2 C10 C11 -177.4(2) . . . .
C17 N2 C10 C11 0.2(3) . . . .
O1 C10 C11 C12 0.3(5) . . . .
N2 C10 C11 C12 180.0(3) . . . .
O1 C10 C11 C16 178.5(3) . . . .
N2 C10 C11 C16 -1.8(3) . . . .
C16 C11 C12 C13 -1.3(4) . . . .
C10 C11 C12 C13 176.7(3) . . . .
C11 C12 C13 C14 0.4(5) . . . .
C12 C13 C14 C15 0.5(5) . . . .
C13 C14 C15 C16 -0.4(5) . . . .
C14 C15 C16 C11 -0.5(4) . . . .
C14 C15 C16 C17 179.9(3) . . . .
C12 C11 C16 C15 1.4(4) . . . .
C10 C11 C16 C15 -177.0(2) . . . .
C12 C11 C16 C17 -178.9(2) . . . .
C10 C11 C16 C17 2.7(3) . . . .
C9 N2 C17 O2 -0.5(4) . . . .
C10 N2 C17 O2 -178.1(2) . . . .
C9 N2 C17 C16 178.9(2) . . . .
C10 N2 C17 C16 1.3(3) . . . .
C15 C16 C17 O2 -3.4(5) . . . .
C11 C16 C17 O2 176.9(3) . . . .
C15 C16 C17 N2 177.2(3) . . . .
C11 C16 C17 N2 -2.5(3) . . . .
